data_4338553
loop_
_publ_author_name
'Riis-Johannessen, Thomas'
'Bernardinelli, G\'erald'
'Filinchuk, Yaroslav'
'Clifford, Sarah'
'Dalla Favera, Natalia'
'Piguet, Claude'

_publ_section_title
;
 Self-Assembly of the First Discrete 3d--4f--4f Triple-Stranded Helicate
;
_journal_coden_ASTM INOCAJ
_journal_issue 12
_journal_name_full 'Inorganic Chemistry'
_journal_page_first 5512
_journal_page_last 5525
_journal_paper_doi 10.1021/ic900654m
_journal_volume 48
_journal_year 2009
_chemical_formula_sum 'C173 H150 F24 Lu2 N36 O27 S8 Zn'
_chemical_formula_weight 4293.08
_space_group_IT_number 2
_symmetry_cell_setting triclinic
_symmetry_space_group_name_Hall '-P 1'
_symmetry_space_group_name_H-M 'P -1'
_atom_sites_solution_hydrogens geom
_atom_sites_solution_primary direct
_atom_sites_solution_secondary difmap
_audit_creation_method SHELXL-97
_cell_angle_alpha 90.679(4)
_cell_angle_beta 93.321(4)
_cell_angle_gamma 117.501(4)
_cell_formula_units_Z 2
_cell_length_a 15.8708(8)
_cell_length_b 16.0222(5)
_cell_length_c 47.308(2)
_cell_measurement_temperature 100(1)
_cell_volume 10642.4(9)
_computing_cell_refinement 'CrysAlis (Oxford Diffraction, 2006)'
_computing_data_collection 'MAR345 control software (MAR, 2002)'
_computing_data_reduction 'CrysAlis (Oxford Diffraction, 2006)'
_computing_molecular_graphics 'SHELXTL (Bruker, 2001)'
_computing_publication_material 'SHELXTL (Bruker, 2001)'
_computing_structure_refinement 'SHELXTL (Bruker, 2001)'
_computing_structure_solution 'SHELXTL (Bruker, 2001)'
_diffrn_ambient_temperature 100(1)
_diffrn_detector_area_resol_mean 6.67
_diffrn_measured_fraction_theta_full 0.915
_diffrn_measured_fraction_theta_max 0.915
_diffrn_measurement_device_type 'MAR345 Image plate'
_diffrn_measurement_method \f-scan
_diffrn_radiation_monochromator 'Si (111)'
_diffrn_radiation_source 'Beamline BM1A, SNBL, ESRF, Grenoble, France'
_diffrn_radiation_type synchrotron
_diffrn_radiation_wavelength 0.72242
_diffrn_reflns_av_R_equivalents 0.0541
_diffrn_reflns_av_sigmaI/netI 0.0720
_diffrn_reflns_limit_h_max 15
_diffrn_reflns_limit_h_min -15
_diffrn_reflns_limit_k_max 15
_diffrn_reflns_limit_k_min -15
_diffrn_reflns_limit_l_max 45
_diffrn_reflns_limit_l_min -45
_diffrn_reflns_number 42023
_diffrn_reflns_theta_full 20.48
_diffrn_reflns_theta_max 20.48
_diffrn_reflns_theta_min 1.92
_diffrn_standards_interval_count 0
_diffrn_standards_interval_time 0
_diffrn_standards_number 0
_exptl_absorpt_coefficient_mu 1.199
_exptl_absorpt_correction_T_max 0.732
_exptl_absorpt_correction_T_min 0.675
_exptl_absorpt_correction_type empirical
_exptl_absorpt_process_details 'SADABS (Sheldrick, 1996)'
_exptl_crystal_colour yellow
_exptl_crystal_density_diffrn 1.340
_exptl_crystal_density_method 'not measured'
_exptl_crystal_description prism
_exptl_crystal_F_000 4344
_exptl_crystal_size_max 0.1
_exptl_crystal_size_mid 0.1
_exptl_crystal_size_min 0.05
_refine_diff_density_max 3.244
_refine_diff_density_min -2.144
_refine_diff_density_rms 0.158
_refine_ls_extinction_method none
_refine_ls_goodness_of_fit_ref 1.721
_refine_ls_hydrogen_treatment constr
_refine_ls_matrix_type full
_refine_ls_number_parameters 937
_refine_ls_number_reflns 18528
_refine_ls_number_restraints 813
_refine_ls_restrained_S_all 1.689
_refine_ls_R_factor_all 0.1779
_refine_ls_R_factor_gt 0.1517
_refine_ls_shift/su_max 0.656
_refine_ls_shift/su_mean 0.013
_refine_ls_structure_factor_coef Fsqd
_refine_ls_weighting_details 'calc w=1/[\s^2^(Fo^2^)+(0.2000P)^2^+0.0000P] where P=(Fo^2^+2Fc^2^)/3'
_refine_ls_weighting_scheme calc
_refine_ls_wR_factor_gt 0.4149
_refine_ls_wR_factor_ref 0.4495
_reflns_number_gt 12257
_reflns_number_total 18528
_reflns_threshold_expression >2sigma(I)
_cod_data_source_file ic900654m_si_002.cif
_cod_data_source_block squeezed
_cod_original_cell_volume 10642.3(8)
_cod_original_sg_symbol_Hall -P1
_cod_original_sg_symbol_H-M P-1
_cod_database_code 4338553

loop_
_symmetry_equiv_pos_as_xyz
'x, y, z'
'-x, -y, -z'

loop_
_atom_site_label
_atom_site_type_symbol
_atom_site_fract_x
_atom_site_fract_y
_atom_site_fract_z
_atom_site_U_iso_or_equiv
_atom_site_adp_type
_atom_site_occupancy
_atom_site_symmetry_multiplicity
_atom_site_calc_flag
_atom_site_refinement_flags
_atom_site_disorder_assembly
_atom_site_disorder_group
Zn Zn 0.34613(15) 0.17295(16) 0.54074(4) 0.0826(7) Uani 1 1 d . . .
Lu1 Lu 0.34672(6) 0.20398(5) 0.726206(15) 0.0811(4) Uani 1 1 d . . .
Lu2 Lu 0.34672(8) 0.25359(6) 0.914610(18) 0.1129(5) Uani 1 1 d . . .
N1A N 0.2273(9) 0.0526(9) 0.5165(3) 0.098(5) Uiso 1 1 d D . .
C1A C 0.1786(11) 0.0627(10) 0.4947(3) 0.093(5) Uiso 1 1 d D . .
H1A H 0.2009 0.1231 0.4870 0.112 Uiso 1 1 calc R . .
C2A C 0.0940(13) -0.0126(12) 0.4824(4) 0.122(7) Uiso 1 1 d D . .
C3A C 0.0657(13) -0.0936(12) 0.4952(4) 0.135(8) Uiso 1 1 d D . .
H3A H 0.0096 -0.1459 0.4872 0.162 Uiso 1 1 calc R . .
C4A C 0.1095(14) -0.1086(12) 0.5188(5) 0.140(9) Uiso 1 1 d D . .
H4A H 0.0845 -0.1679 0.5273 0.168 Uiso 1 1 calc R . .
C5A C 0.1963(12) -0.0288(11) 0.5300(3) 0.098(6) Uiso 1 1 d D . .
C51A C 0.0453(19) 0.0066(19) 0.4567(5) 0.175(12) Uiso 1 1 d D . .
H51A H 0.0403 -0.0354 0.4408 0.262 Uiso 1 1 calc R . .
H51B H 0.0826 0.0722 0.4517 0.262 Uiso 1 1 calc R . .
H51C H -0.0186 -0.0046 0.4611 0.262 Uiso 1 1 calc R . .
N2A N 0.3305(10) 0.0528(9) 0.5625(3) 0.101(5) Uiso 1 1 d D . .
N3A N 0.2503(11) -0.0972(10) 0.5714(4) 0.124(6) Uiso 1 1 d D . .
C6A C 0.2611(13) -0.0270(12) 0.5538(4) 0.115(7) Uiso 1 1 d D . .
C7A C 0.3765(12) 0.0333(10) 0.5868(4) 0.106(6) Uiso 1 1 d D . .
C8A C 0.4601(12) 0.0925(11) 0.6012(4) 0.109(6) Uiso 1 1 d D . .
H8A H 0.4927 0.1577 0.5977 0.131 Uiso 1 1 calc R . .
C9A C 0.4969(14) 0.0505(14) 0.6224(5) 0.139(9) Uiso 1 1 d D . .
C10A C 0.4444(15) -0.0401(14) 0.6265(5) 0.132(8) Uiso 1 1 d D . .
H10A H 0.4679 -0.0663 0.6409 0.158 Uiso 1 1 calc R . .
C11A C 0.3613(15) -0.0995(13) 0.6125(5) 0.136(8) Uiso 1 1 d D . .
H11A H 0.3274 -0.1638 0.6169 0.163 Uiso 1 1 calc R . .
C12A C 0.3272(13) -0.0600(11) 0.5905(4) 0.111(7) Uiso 1 1 d D . .
C13A C 0.5902(16) 0.1158(17) 0.6379(6) 0.163(11) Uiso 1 1 d D . .
H400 H 0.6055 0.0793 0.6521 0.195 Uiso 1 1 calc R . .
H401 H 0.6397 0.1355 0.6240 0.195 Uiso 1 1 calc R . .
C52A C 0.1797(17) -0.1942(14) 0.5708(6) 0.159(10) Uiso 1 1 d D . .
H52A H 0.1822 -0.2260 0.5532 0.238 Uiso 1 1 calc R . .
H52B H 0.1164 -0.1980 0.5714 0.238 Uiso 1 1 calc R . .
H52C H 0.1922 -0.2248 0.5871 0.238 Uiso 1 1 calc R . .
C14A C 0.5984(16) 0.1940(15) 0.6511(6) 0.147(9) Uiso 1 1 d D . .
C15A C 0.5246(13) 0.1981(12) 0.6665(5) 0.124(7) Uiso 1 1 d D . .
H15A H 0.4647 0.1435 0.6669 0.148 Uiso 1 1 calc R . .
C16A C 0.5382(12) 0.2755(11) 0.6801(5) 0.114(7) Uiso 1 1 d D . .
C17A C 0.6243(14) 0.3602(13) 0.6794(6) 0.148(9) Uiso 1 1 d D . .
C18A C 0.6979(15) 0.3576(16) 0.6630(6) 0.164(11) Uiso 1 1 d D . .
H18A H 0.7557 0.4130 0.6607 0.197 Uiso 1 1 calc R . .
C19A C 0.6822(16) 0.2782(17) 0.6516(6) 0.167(11) Uiso 1 1 d D . .
H19A H 0.7333 0.2769 0.6424 0.200 Uiso 1 1 calc R . .
N4A N 0.4791(9) 0.2974(9) 0.6958(3) 0.094(4) Uiso 1 1 d D . .
N5A N 0.6117(12) 0.4297(11) 0.6921(5) 0.151(8) Uiso 1 1 d D . .
C20A C 0.5238(14) 0.3899(12) 0.7029(5) 0.131(8) Uiso 1 1 d D . .
C53A C 0.6930(18) 0.5275(15) 0.6970(8) 0.199(14) Uiso 1 1 d D . .
H53A H 0.7229 0.5342 0.7161 0.298 Uiso 1 1 calc R . .
H53B H 0.6690 0.5737 0.6949 0.298 Uiso 1 1 calc R . .
H53C H 0.7401 0.5384 0.6831 0.298 Uiso 1 1 calc R . .
N6A N 0.3849(10) 0.3752(9) 0.7238(3) 0.093(4) Uiso 1 1 d D . .
C21A C 0.4658(13) 0.4321(13) 0.7139(5) 0.128(8) Uiso 1 1 d D . .
C22A C 0.4977(14) 0.5307(12) 0.7137(6) 0.142(9) Uiso 1 1 d D . .
H22A H 0.5576 0.5734 0.7073 0.170 Uiso 1 1 calc R . .
C23A C 0.4370(17) 0.5584(13) 0.7231(7) 0.171(11) Uiso 1 1 d D . .
H23A H 0.4555 0.6238 0.7226 0.205 Uiso 1 1 calc R . .
C24A C 0.3513(15) 0.5030(13) 0.7334(6) 0.139(9) Uiso 1 1 d D . .
H24A H 0.3120 0.5280 0.7402 0.166 Uiso 1 1 calc R . .
C25A C 0.3240(12) 0.4032(12) 0.7333(5) 0.118(7) Uiso 1 1 d D . .
N7A N 0.2537(9) 0.2570(10) 0.7565(4) 0.103(5) Uiso 1 1 d D . .
N8A N 0.1659(10) 0.3275(10) 0.7527(4) 0.103(5) Uiso 1 1 d D . .
C26A C 0.2468(12) 0.3308(12) 0.7456(4) 0.102(6) Uiso 1 1 d D . .
C27A C 0.1734(11) 0.2068(11) 0.7709(4) 0.096(6) Uiso 1 1 d D . .
C28A C 0.1477(12) 0.1284(12) 0.7856(4) 0.106(6) Uiso 1 1 d D . .
H28A H 0.1880 0.0993 0.7871 0.127 Uiso 1 1 calc R . .
C29A C 0.0589(14) 0.0882(14) 0.7992(5) 0.125(8) Uiso 1 1 d D . .
C30A C 0.0056(15) 0.1371(16) 0.7949(6) 0.143(9) Uiso 1 1 d D . .
H30A H -0.0540 0.1119 0.8032 0.172 Uiso 1 1 calc R . .
C31A C 0.0289(15) 0.2136(16) 0.7808(6) 0.144(9) Uiso 1 1 d D . .
H31A H -0.0120 0.2420 0.7793 0.173 Uiso 1 1 calc R . .
C32A C 0.1182(12) 0.2537(12) 0.7676(4) 0.102(6) Uiso 1 1 d D . .
C33A C 0.0294(17) -0.0002(16) 0.8146(6) 0.151(10) Uiso 1 1 d D . .
H33A H -0.0191 -0.0046 0.8276 0.227 Uiso 1 1 calc R . .
H330 H -0.0022 -0.0537 0.8006 0.227 Uiso 1 1 calc R . .
C54A C 0.1275(18) 0.3967(18) 0.7456(7) 0.161(11) Uiso 1 1 d D . .
H54A H 0.0599 0.3618 0.7392 0.242 Uiso 1 1 calc R . .
H54B H 0.1629 0.4365 0.7305 0.242 Uiso 1 1 calc R . .
H54C H 0.1351 0.4363 0.7625 0.242 Uiso 1 1 calc R . .
C34A C 0.1013(16) -0.0122(15) 0.8307(5) 0.138(8) Uiso 1 1 d D . .
C35A C 0.1731(13) 0.0623(12) 0.8509(4) 0.108(6) Uiso 1 1 d D . .
H35A H 0.1752 0.1224 0.8524 0.129 Uiso 1 1 calc R . .
C36A C 0.2313(12) 0.0452(11) 0.8662(4) 0.100(6) Uiso 1 1 d D . .
C37A C 0.2405(14) -0.0376(13) 0.8622(5) 0.118(7) Uiso 1 1 d D . .
C38A C 0.1810(17) -0.1074(15) 0.8420(5) 0.142(9) Uiso 1 1 d D . .
H38A H 0.1896 -0.1612 0.8382 0.170 Uiso 1 1 calc R . .
C39A C 0.1154(15) -0.0963(14) 0.8291(5) 0.129(8) Uiso 1 1 d D . .
H39A H 0.0706 -0.1475 0.8172 0.155 Uiso 1 1 calc R . .
N9A N 0.3083(11) 0.1059(10) 0.8861(4) 0.115(5) Uiso 1 1 d D . .
N10A N 0.3180(13) -0.0264(13) 0.8808(4) 0.143(7) Uiso 1 1 d D . .
C40A C 0.3554(15) 0.0594(14) 0.8962(5) 0.125(8) Uiso 1 1 d D . .
C55A C 0.354(2) -0.0994(19) 0.8819(7) 0.187(13) Uiso 1 1 d D . .
H55A H 0.4242 -0.0674 0.8825 0.280 Uiso 1 1 calc R . .
H55B H 0.3289 -0.1417 0.8649 0.280 Uiso 1 1 calc R . .
H55C H 0.3337 -0.1360 0.8988 0.280 Uiso 1 1 calc R . .
N11A N 0.4633(12) 0.1884(9) 0.9231(3) 0.118(6) Uiso 1 1 d D . .
C41A C 0.4302(16) 0.0981(11) 0.9171(5) 0.137(8) Uiso 1 1 d D . .
C42A C 0.4555(17) 0.0396(11) 0.9338(5) 0.145(9) Uiso 1 1 d D . .
H42A H 0.4242 -0.0270 0.9311 0.174 Uiso 1 1 calc R . .
C43A C 0.5261(17) 0.0840(14) 0.9537(5) 0.146(9) Uiso 1 1 d D . .
H43A H 0.5469 0.0469 0.9647 0.176 Uiso 1 1 calc R . .
C44A C 0.5708(19) 0.1789(15) 0.9595(6) 0.188(13) Uiso 1 1 d D . .
H44A H 0.6247 0.2085 0.9727 0.226 Uiso 1 1 calc R . .
C45A C 0.5311(12) 0.2315(8) 0.9442(4) 0.128(8) Uiso 1 1 d D . .
C46A C 0.5461(10) 0.3322(11) 0.9490(5) 0.132(8) Uiso 1 1 d D . .
O1A O 0.4710(9) 0.3388(9) 0.9472(3) 0.118(4) Uiso 1 1 d D . .
N12A N 0.6282(9) 0.4008(9) 0.9588(4) 0.131(6) Uiso 1 1 d D . .
C47A C 0.7203(13) 0.400(2) 0.9573(8) 0.215(16) Uiso 1 1 d D . .
H47A H 0.7089 0.3349 0.9526 0.258 Uiso 1 1 calc R . .
H47B H 0.7565 0.4198 0.9760 0.258 Uiso 1 1 calc R . .
C48A C 0.778(2) 0.465(3) 0.9352(9) 0.27(2) Uiso 1 1 d D . .
H48A H 0.7348 0.4679 0.9201 0.408 Uiso 1 1 calc R . .
H48B H 0.8184 0.4404 0.9273 0.408 Uiso 1 1 calc R . .
H48C H 0.8177 0.5276 0.9439 0.408 Uiso 1 1 calc R . .
C49A C 0.6356(16) 0.4915(10) 0.9692(4) 0.123(7) Uiso 1 1 d D . .
H49A H 0.5928 0.5077 0.9571 0.148 Uiso 1 1 calc R . .
H49B H 0.7017 0.5419 0.9681 0.148 Uiso 1 1 calc R . .
C50A C 0.609(2) 0.4855(18) 0.9994(4) 0.154(10) Uiso 1 1 d D . .
H50A H 0.5412 0.4690 0.9997 0.231 Uiso 1 1 calc R . .
H50B H 0.6474 0.5465 1.0095 0.231 Uiso 1 1 calc R . .
H50C H 0.6204 0.4371 1.0088 0.231 Uiso 1 1 calc R . .
N1B N 0.4602(9) 0.1734(10) 0.5171(3) 0.098(5) Uiso 1 1 d D . .
C1B C 0.4465(10) 0.1171(12) 0.4951(4) 0.105(6) Uiso 1 1 d D . .
H1B H 0.3837 0.0817 0.4866 0.126 Uiso 1 1 calc R . .
C2B C 0.5218(12) 0.1072(15) 0.4835(4) 0.120(7) Uiso 1 1 d D . .
C3B C 0.6065(12) 0.1548(16) 0.4975(4) 0.134(8) Uiso 1 1 d D . .
H3B H 0.6583 0.1494 0.4901 0.161 Uiso 1 1 calc R . .
C4B C 0.6259(12) 0.2106(17) 0.5214(5) 0.153(10) Uiso 1 1 d D . .
H4B H 0.6867 0.2386 0.5315 0.184 Uiso 1 1 calc R . .
C5B C 0.5472(11) 0.2241(12) 0.5303(4) 0.102(6) Uiso 1 1 d D . .
C51B C 0.4973(17) 0.0406(18) 0.4579(5) 0.155(10) Uiso 1 1 d D . .
H51D H 0.5117 0.0766 0.4406 0.232 Uiso 1 1 calc R . .
H51E H 0.4294 -0.0044 0.4569 0.232 Uiso 1 1 calc R . .
H51F H 0.5351 0.0065 0.4595 0.232 Uiso 1 1 calc R . .
N2B N 0.4709(9) 0.2744(9) 0.5621(3) 0.089(4) Uiso 1 1 d D . .
N3B N 0.6270(10) 0.3523(11) 0.5676(4) 0.121(6) Uiso 1 1 d D . .
C6B C 0.5493(11) 0.2832(13) 0.5532(4) 0.103(6) Uiso 1 1 d D . .
C7B C 0.4975(10) 0.3498(12) 0.5829(4) 0.097(6) Uiso 1 1 d D . .
C8B C 0.4417(10) 0.3781(11) 0.5964(4) 0.086(5) Uiso 1 1 d D . .
H8B H 0.3743 0.3444 0.5938 0.103 Uiso 1 1 calc R . .
C9B C 0.4885(12) 0.4616(13) 0.6151(4) 0.108(6) Uiso 1 1 d D . .
C10B C 0.5826(13) 0.5007(15) 0.6190(5) 0.134(8) Uiso 1 1 d D . .
H10B H 0.6127 0.5512 0.6328 0.161 Uiso 1 1 calc R . .
C11B C 0.6390(13) 0.4748(14) 0.6051(5) 0.127(8) Uiso 1 1 d D . .
H11B H 0.7065 0.5089 0.6079 0.152 Uiso 1 1 calc R . .
C12B C 0.5938(11) 0.3941(13) 0.5861(4) 0.112(7) Uiso 1 1 d D . .
C13B C 0.4251(15) 0.4968(17) 0.6274(6) 0.143(9) Uiso 1 1 d D . .
H13B H 0.4645 0.5464 0.6421 0.172 Uiso 1 1 calc R . .
H13C H 0.4063 0.5280 0.6122 0.172 Uiso 1 1 calc R . .
C52B C 0.7267(14) 0.386(2) 0.5642(6) 0.179(12) Uiso 1 1 d D . .
H52D H 0.7489 0.3461 0.5744 0.269 Uiso 1 1 calc R . .
H52E H 0.7624 0.4510 0.5718 0.269 Uiso 1 1 calc R . .
H52F H 0.7368 0.3836 0.5440 0.269 Uiso 1 1 calc R . .
C14B C 0.3396(12) 0.4332(13) 0.6400(4) 0.104(6) Uiso 1 1 d D . .
C15B C 0.3396(11) 0.3582(12) 0.6566(4) 0.096(6) Uiso 1 1 d D . .
H15B H 0.3950 0.3496 0.6582 0.115 Uiso 1 1 calc R . .
C16B C 0.2643(10) 0.3019(11) 0.6694(4) 0.079(5) Uiso 1 1 d D . .
C17B C 0.1778(12) 0.3074(14) 0.6667(5) 0.119(7) Uiso 1 1 d D . .
C18B C 0.1759(13) 0.3790(13) 0.6484(4) 0.102(6) Uiso 1 1 d D . .
H18B H 0.1185 0.3825 0.6441 0.122 Uiso 1 1 calc R . .
C19B C 0.2536(13) 0.4372(14) 0.6382(5) 0.116(7) Uiso 1 1 d D . .
H19B H 0.2524 0.4881 0.6284 0.139 Uiso 1 1 calc R . .
N4B N 0.2470(9) 0.2259(10) 0.6863(3) 0.095(4) Uiso 1 1 d D . .
N5B N 0.1117(9) 0.2346(10) 0.6803(3) 0.091(4) Uiso 1 1 d D . .
C20B C 0.1551(11) 0.1860(12) 0.6924(4) 0.090(5) Uiso 1 1 d D . .
C53B C 0.0136(13) 0.2243(17) 0.6834(6) 0.134(8) Uiso 1 1 d D . .
H53D H -0.0306 0.1807 0.6684 0.201 Uiso 1 1 calc R . .
H53E H 0.0151 0.2859 0.6818 0.201 Uiso 1 1 calc R . .
H53F H -0.0076 0.1995 0.7019 0.201 Uiso 1 1 calc R . .
N6B N 0.1742(8) 0.0865(9) 0.7208(3) 0.084(4) Uiso 1 1 d D . .
C21B C 0.1095(10) 0.1013(11) 0.7067(4) 0.097(6) Uiso 1 1 d D . .
C22B C 0.0114(10) 0.0354(12) 0.7049(4) 0.102(6) Uiso 1 1 d D . .
H22B H -0.0356 0.0470 0.6949 0.122 Uiso 1 1 calc R . .
C23B C -0.0099(11) -0.0437(13) 0.7182(5) 0.126(8) Uiso 1 1 d D . .
H23B H -0.0753 -0.0885 0.7179 0.151 Uiso 1 1 calc R . .
C24B C 0.0537(12) -0.0665(13) 0.7323(5) 0.141(9) Uiso 1 1 d D . .
H24B H 0.0350 -0.1263 0.7401 0.169 Uiso 1 1 calc R . .
C25B C 0.1513(11) 0.0065(11) 0.7344(4) 0.104(6) Uiso 1 1 d D . .
N7B N 0.2993(9) 0.0744(8) 0.7602(3) 0.090(4) Uiso 1 1 d D . .
N8B N 0.2278(10) -0.0772(9) 0.7613(4) 0.110(5) Uiso 1 1 d D . .
C26B C 0.2209(10) -0.0035(10) 0.7513(4) 0.079(5) Uiso 1 1 d D . .
C27B C 0.3540(12) 0.0482(10) 0.7783(4) 0.104(6) Uiso 1 1 d D . .
C28B C 0.4326(12) 0.1016(12) 0.7955(4) 0.112(7) Uiso 1 1 d D . .
H28B H 0.4582 0.1682 0.7963 0.135 Uiso 1 1 calc R . .
C29B C 0.4778(14) 0.0572(13) 0.8126(5) 0.122(7) Uiso 1 1 d D . .
C30B C 0.4331(16) -0.0411(14) 0.8089(5) 0.141(9) Uiso 1 1 d D . .
H30B H 0.4661 -0.0724 0.8172 0.170 Uiso 1 1 calc R . .
C31B C 0.3503(15) -0.0947(14) 0.7952(5) 0.135(8) Uiso 1 1 d D . .
H31B H 0.3214 -0.1613 0.7961 0.162 Uiso 1 1 calc R . .
C32B C 0.3044(13) -0.0499(11) 0.7789(5) 0.119(7) Uiso 1 1 d D . .
C33B C 0.5677(16) 0.1159(16) 0.8300(6) 0.147(9) Uiso 1 1 d D . .
H33B H 0.5721 0.0765 0.8454 0.220 Uiso 1 1 calc R . .
H331 H 0.6205 0.1277 0.8178 0.220 Uiso 1 1 calc R . .
C54B C 0.1586(16) -0.1808(13) 0.7549(6) 0.153(10) Uiso 1 1 d D . .
H54D H 0.1749 -0.2024 0.7375 0.230 Uiso 1 1 calc R . .
H54E H 0.0936 -0.1888 0.7523 0.230 Uiso 1 1 calc R . .
H54F H 0.1629 -0.2180 0.7707 0.230 Uiso 1 1 calc R . .
C34B C 0.5873(15) 0.2045(14) 0.8428(6) 0.135(8) Uiso 1 1 d D . .
C35B C 0.5126(12) 0.2197(11) 0.8564(4) 0.108(6) Uiso 1 1 d D . .
H35B H 0.4513 0.1684 0.8582 0.129 Uiso 1 1 calc R . .
C36B C 0.5315(12) 0.3017(11) 0.8655(4) 0.106(6) Uiso 1 1 d D . .
C37B C 0.6169(13) 0.3818(12) 0.8605(5) 0.113(7) Uiso 1 1 d D . .
C38B C 0.6829(17) 0.3755(16) 0.8436(6) 0.166(11) Uiso 1 1 d D . .
H38B H 0.7360 0.4302 0.8378 0.199 Uiso 1 1 calc R . .
C39B C 0.6689(16) 0.2936(15) 0.8364(6) 0.156(10) Uiso 1 1 d D . .
H39B H 0.7158 0.2893 0.8257 0.187 Uiso 1 1 calc R . .
N9B N 0.4782(10) 0.3320(9) 0.8826(3) 0.098(5) Uiso 1 1 d D . .
N10B N 0.6105(11) 0.4585(10) 0.8735(4) 0.115(5) Uiso 1 1 d D . .
C40B C 0.5270(14) 0.4268(13) 0.8875(5) 0.122(7) Uiso 1 1 d D . .
C55B C 0.6929(18) 0.5578(15) 0.8722(7) 0.182(12) Uiso 1 1 d D . .
H55D H 0.6705 0.5977 0.8621 0.274 Uiso 1 1 calc R . .
H55E H 0.7440 0.5551 0.8622 0.274 Uiso 1 1 calc R . .
H55F H 0.7171 0.5843 0.8915 0.274 Uiso 1 1 calc R . .
N11B N 0.4025(11) 0.4267(10) 0.9112(4) 0.118(6) Uiso 1 1 d D . .
C41B C 0.4817(13) 0.4784(13) 0.8997(5) 0.120(7) Uiso 1 1 d D . .
C42B C 0.5318(15) 0.5780(14) 0.9042(7) 0.174(12) Uiso 1 1 d D . .
H42B H 0.5939 0.6149 0.8981 0.208 Uiso 1 1 calc R . .
C43B C 0.4851(17) 0.6155(12) 0.9177(7) 0.186(13) Uiso 1 1 d D . .
H43B H 0.5152 0.6821 0.9202 0.223 Uiso 1 1 calc R . .
C44B C 0.3979(16) 0.5667(12) 0.9281(6) 0.166(11) Uiso 1 1 d D . .
H44B H 0.3666 0.5973 0.9368 0.200 Uiso 1 1 calc R . .
C45B C 0.3562(12) 0.4654(10) 0.9250(5) 0.127(8) Uiso 1 1 d D . .
C46B C 0.2725(13) 0.3910(14) 0.9384(6) 0.148(10) Uiso 1 1 d D . .
O1B O 0.2802(10) 0.3187(9) 0.9446(3) 0.128(5) Uiso 1 1 d D . .
N12B N 0.1943(12) 0.3965(15) 0.9430(6) 0.194(11) Uiso 1 1 d D . .
C47B C 0.1163(16) 0.316(2) 0.9562(7) 0.233(18) Uiso 1 1 d D . .
H47C H 0.1127 0.2562 0.9493 0.280 Uiso 1 1 calc R . .
H47D H 0.0546 0.3156 0.9510 0.280 Uiso 1 1 calc R . .
C48B C 0.136(4) 0.328(4) 0.9883(7) 0.31(3) Uiso 1 1 d D . .
H48D H 0.1986 0.3820 0.9930 0.470 Uiso 1 1 calc R . .
H48E H 0.1362 0.2708 0.9955 0.470 Uiso 1 1 calc R . .
H48F H 0.0868 0.3379 0.9969 0.470 Uiso 1 1 calc R . .
C49B C 0.179(3) 0.477(2) 0.9339(11) 0.34(3) Uiso 1 1 d D . .
H49C H 0.2391 0.5271 0.9276 0.412 Uiso 1 1 calc R . .
H49D H 0.1605 0.5025 0.9502 0.412 Uiso 1 1 calc R . .
C50B C 0.103(5) 0.447(5) 0.9102(14) 0.450 Uiso 1 1 d D . .
H50D H 0.0647 0.4803 0.9126 0.675 Uiso 1 1 calc R . .
H50E H 0.0612 0.3789 0.9105 0.675 Uiso 1 1 calc R . .
H50F H 0.1319 0.4624 0.8921 0.675 Uiso 1 1 calc R . .
N1C N 0.3377(10) 0.2855(9) 0.5161(3) 0.096(4) Uiso 1 1 d D . .
C1C C 0.3870(12) 0.3263(11) 0.4945(3) 0.095(5) Uiso 1 1 d D . .
H1C H 0.4229 0.2998 0.4863 0.114 Uiso 1 1 calc R . .
C2C C 0.3890(14) 0.4079(12) 0.4829(4) 0.105(6) Uiso 1 1 d D . .
C3C C 0.3451(15) 0.4466(13) 0.4973(4) 0.127(8) Uiso 1 1 d D . .
H3C H 0.3505 0.5049 0.4911 0.153 Uiso 1 1 calc R . .
C4C C 0.2931(15) 0.4096(12) 0.5200(4) 0.121(7) Uiso 1 1 d D . .
H4C H 0.2621 0.4395 0.5292 0.145 Uiso 1 1 calc R . .
C5C C 0.2883(11) 0.3220(10) 0.5293(3) 0.087(5) Uiso 1 1 d D . .
C51C C 0.4494(17) 0.4504(17) 0.4584(5) 0.145(9) Uiso 1 1 d D . .
H51G H 0.4084 0.4339 0.4407 0.217 Uiso 1 1 calc R . .
H51H H 0.4953 0.4258 0.4571 0.217 Uiso 1 1 calc R . .
H51I H 0.4836 0.5191 0.4613 0.217 Uiso 1 1 calc R . .
N2C N 0.2431(9) 0.1964(8) 0.5611(3) 0.078(4) Uiso 1 1 d D . .
N3C N 0.1646(10) 0.2771(9) 0.5671(3) 0.094(4) Uiso 1 1 d D . .
C6C C 0.2331(12) 0.2683(11) 0.5534(4) 0.087(5) Uiso 1 1 d D . .
C7C C 0.1766(11) 0.1536(11) 0.5822(4) 0.088(5) Uiso 1 1 d D . .
C8C C 0.1575(12) 0.0736(11) 0.5960(4) 0.099(6) Uiso 1 1 d D . .
H8C H 0.1954 0.0423 0.5943 0.119 Uiso 1 1 calc R . .
C9C C 0.0770(12) 0.0377(11) 0.6135(4) 0.096(6) Uiso 1 1 d D . .
C10C C 0.0349(14) 0.0916(14) 0.6167(5) 0.123(7) Uiso 1 1 d D . .
H10C H -0.0124 0.0726 0.6301 0.148 Uiso 1 1 calc R . .
C11C C 0.0524(13) 0.1707(13) 0.6030(4) 0.109(6) Uiso 1 1 d D . .
H11C H 0.0152 0.2024 0.6053 0.131 Uiso 1 1 calc R . .
C12C C 0.1290(12) 0.2046(12) 0.5849(4) 0.096(6) Uiso 1 1 d D . .
C13C C 0.0494(15) -0.0562(13) 0.6258(5) 0.119(7) Uiso 1 1 d D . .
H402 H -0.0076 -0.0725 0.6365 0.143 Uiso 1 1 calc R . .
H403 H 0.0304 -0.1036 0.6100 0.143 Uiso 1 1 calc R . .
C52C C 0.1270(16) 0.3425(15) 0.5631(5) 0.128(8) Uiso 1 1 d D . .
H52G H 0.1767 0.4064 0.5685 0.191 Uiso 1 1 calc R . .
H52H H 0.0732 0.3261 0.5749 0.191 Uiso 1 1 calc R . .
H52I H 0.1052 0.3397 0.5431 0.191 Uiso 1 1 calc R . .
C14C C 0.1199(12) -0.0656(11) 0.6444(4) 0.097(6) Uiso 1 1 d D . .
C15C C 0.1933(12) 0.0147(11) 0.6603(4) 0.097(6) Uiso 1 1 d D . .
H15C H 0.1975 0.0753 0.6580 0.116 Uiso 1 1 calc R . .
C16C C 0.2542(11) 0.0045(10) 0.6780(4) 0.088(5) Uiso 1 1 d D . .
C17C C 0.2571(14) -0.0821(12) 0.6806(4) 0.112(7) Uiso 1 1 d D . .
C18C C 0.1853(14) -0.1626(12) 0.6635(5) 0.125(7) Uiso 1 1 d D . .
H18C H 0.1834 -0.2226 0.6643 0.150 Uiso 1 1 calc R . .
C19C C 0.1247(13) -0.1495(12) 0.6475(4) 0.101(6) Uiso 1 1 d D . .
H19C H 0.0782 -0.2028 0.6366 0.122 Uiso 1 1 calc R . .
N4C N 0.3291(10) 0.0688(9) 0.6959(3) 0.100(5) Uiso 1 1 d D . .
N5C N 0.3355(11) -0.0664(10) 0.6975(4) 0.119(6) Uiso 1 1 d D . .
C20C C 0.3789(13) 0.0263(12) 0.7069(4) 0.106(6) Uiso 1 1 d D . .
C53C C 0.3600(18) -0.1443(16) 0.7049(6) 0.159(10) Uiso 1 1 d D . .
H53G H 0.4176 -0.1190 0.7178 0.238 Uiso 1 1 calc R . .
H53H H 0.3712 -0.1707 0.6876 0.238 Uiso 1 1 calc R . .
H53I H 0.3071 -0.1938 0.7142 0.238 Uiso 1 1 calc R . .
N6C N 0.4766(9) 0.1565(10) 0.7331(3) 0.098(5) Uiso 1 1 d D . .
C21C C 0.4661(11) 0.0761(11) 0.7228(4) 0.102(6) Uiso 1 1 d D . .
C22C C 0.5396(15) 0.0489(14) 0.7254(6) 0.142(9) Uiso 1 1 d D . .
H22C H 0.5331 -0.0080 0.7170 0.170 Uiso 1 1 calc R . .
C23C C 0.6181(15) 0.1092(16) 0.7406(6) 0.163(11) Uiso 1 1 d D . .
H23C H 0.6672 0.0915 0.7437 0.196 Uiso 1 1 calc R . .
C24C C 0.6344(13) 0.1942(16) 0.7521(6) 0.158(10) Uiso 1 1 d D . .
H24C H 0.6921 0.2345 0.7628 0.190 Uiso 1 1 calc R . .
C25C C 0.5581(12) 0.2190(11) 0.7471(4) 0.106(6) Uiso 1 1 d D . .
N7C N 0.4756(9) 0.2995(8) 0.7639(3) 0.090(4) Uiso 1 1 d D . .
N8C N 0.6297(11) 0.3826(12) 0.7675(5) 0.140(7) Uiso 1 1 d D . .
C26C C 0.5577(11) 0.2996(11) 0.7591(4) 0.104(6) Uiso 1 1 d D . .
C27C C 0.4989(10) 0.3831(10) 0.7788(4) 0.090(5) Uiso 1 1 d D . .
C28C C 0.4410(11) 0.4142(11) 0.7896(4) 0.103(6) Uiso 1 1 d D . .
H28C H 0.3742 0.3744 0.7885 0.124 Uiso 1 1 calc R . .
C29C C 0.4802(13) 0.5075(13) 0.8026(5) 0.127(8) Uiso 1 1 d D . .
C30C C 0.5802(14) 0.5569(14) 0.8036(5) 0.133(8) Uiso 1 1 d D . .
H30C H 0.6090 0.6184 0.8123 0.160 Uiso 1 1 calc R . .
C31C C 0.6382(14) 0.5277(14) 0.7938(5) 0.138(8) Uiso 1 1 d D . .
H31C H 0.7052 0.5663 0.7960 0.165 Uiso 1 1 calc R . .
C32C C 0.5980(11) 0.4357(12) 0.7797(5) 0.109(6) Uiso 1 1 d D . .
C33C C 0.4153(14) 0.5407(14) 0.8142(5) 0.118(7) Uiso 1 1 d D . .
H33C H 0.4523 0.5909 0.8289 0.178 Uiso 1 1 calc R . .
H332 H 0.3949 0.5699 0.7987 0.178 Uiso 1 1 calc R . .
C54C C 0.7349(14) 0.4161(19) 0.7635(7) 0.173(12) Uiso 1 1 d D . .
H54G H 0.7623 0.4788 0.7556 0.259 Uiso 1 1 calc R . .
H54H H 0.7416 0.3720 0.7504 0.259 Uiso 1 1 calc R . .
H54I H 0.7683 0.4190 0.7818 0.259 Uiso 1 1 calc R . .
C34C C 0.3308(14) 0.4718(16) 0.8264(5) 0.132(8) Uiso 1 1 d D . .
C35C C 0.3331(12) 0.4023(13) 0.8465(4) 0.105(6) Uiso 1 1 d D . .
H35C H 0.3914 0.4009 0.8513 0.126 Uiso 1 1 calc R . .
C36C C 0.2576(11) 0.3446(13) 0.8574(4) 0.106(6) Uiso 1 1 d D . .
C37C C 0.1689(13) 0.3416(16) 0.8499(5) 0.132(8) Uiso 1 1 d D . .
C38C C 0.1592(15) 0.4013(16) 0.8302(5) 0.135(8) Uiso 1 1 d D . .
H38C H 0.0988 0.3969 0.8246 0.162 Uiso 1 1 calc R . .
C39C C 0.2348(13) 0.4615(14) 0.8201(5) 0.115(7) Uiso 1 1 d D . .
H39C H 0.2287 0.5040 0.8073 0.138 Uiso 1 1 calc R . .
N9C N 0.2422(11) 0.2765(11) 0.8786(4) 0.113(5) Uiso 1 1 d D . .
N10C N 0.1020(12) 0.2693(15) 0.8657(5) 0.157(8) Uiso 1 1 d D . .
C40C C 0.1479(15) 0.2310(18) 0.8831(6) 0.155(10) Uiso 1 1 d D . .
C55C C -0.0021(15) 0.250(2) 0.8632(7) 0.175(12) Uiso 1 1 d D . .
H55G H -0.0430 0.1848 0.8682 0.262 Uiso 1 1 calc R . .
H55H H -0.0196 0.2586 0.8436 0.262 Uiso 1 1 calc R . .
H55I H -0.0104 0.2934 0.8760 0.262 Uiso 1 1 calc R . .
N11C N 0.1732(10) 0.1454(12) 0.9188(3) 0.127(6) Uiso 1 1 d D . .
C41C C 0.1089(13) 0.1531(15) 0.9020(5) 0.133(8) Uiso 1 1 d D . .
C42C C 0.0116(13) 0.0845(18) 0.9008(5) 0.154(10) Uiso 1 1 d D . .
H42C H -0.0336 0.0823 0.8864 0.185 Uiso 1 1 calc R . .
C43C C -0.0113(12) 0.0235(18) 0.9214(6) 0.172(11) Uiso 1 1 d D . .
H43C H -0.0769 -0.0193 0.9222 0.206 Uiso 1 1 calc R . .
C44C C 0.0503(13) 0.0165(16) 0.9413(5) 0.163(10) Uiso 1 1 d D . .
H44C H 0.0303 -0.0316 0.9547 0.196 Uiso 1 1 calc R . .
C45C C 0.1482(9) 0.0879(15) 0.9407(4) 0.138(8) Uiso 1 1 d D . .
C46C C 0.2320(10) 0.1082(15) 0.9605(3) 0.121(7) Uiso 1 1 d D . .
O1C O 0.3118(8) 0.1534(10) 0.9509(3) 0.125(5) Uiso 1 1 d D . .
N12C N 0.2267(10) 0.0752(13) 0.9864(3) 0.155(8) Uiso 1 1 d D . .
C47C C 0.1345(18) 0.030(2) 0.9995(7) 0.242(18) Uiso 1 1 d D . .
H47E H 0.0851 0.0364 0.9873 0.291 Uiso 1 1 calc R . .
H47F H 0.1404 0.0622 1.0181 0.291 Uiso 1 1 calc R . .
C48C C 0.106(2) -0.0745(17) 1.0034(7) 0.186(13) Uiso 1 1 d D . .
H48G H 0.1048 -0.1045 0.9852 0.279 Uiso 1 1 calc R . .
H48H H 0.0420 -0.1056 1.0106 0.279 Uiso 1 1 calc R . .
H48I H 0.1516 -0.0800 1.0170 0.279 Uiso 1 1 calc R . .
C49C C 0.3194(15) 0.1041(17) 1.0031(5) 0.169(11) Uiso 1 1 d D . .
H49E H 0.3655 0.0991 0.9908 0.203 Uiso 1 1 calc R . .
H49F H 0.3100 0.0616 1.0189 0.203 Uiso 1 1 calc R . .
C50C C 0.3582(18) 0.2041(16) 1.0146(6) 0.175(11) Uiso 1 1 d D . .
H50G H 0.3214 0.2330 1.0057 0.262 Uiso 1 1 calc R . .
H50H H 0.4251 0.2400 1.0104 0.262 Uiso 1 1 calc R . .
H50I H 0.3535 0.2043 1.0351 0.262 Uiso 1 1 calc R . .
S1D S 0.8507(13) 0.7582(15) 0.9374(5) 0.450 Uiso 1 1 d G . .
O1D O 0.895(2) 0.827(2) 0.9628(6) 0.35(2) Uiso 1 1 d G . .
O2D O 0.7714(18) 0.663(2) 0.9442(8) 0.450 Uiso 1 1 d G . .
O3D O 0.831(2) 0.800(2) 0.9107(6) 0.450 Uiso 1 1 d G . .
C1D C 0.9499(15) 0.7271(16) 0.9279(5) 0.450 Uiso 1 1 d G . .
F1D F 0.977(2) 0.688(2) 0.9510(7) 0.450 Uiso 1 1 d G . .
F2D F 0.921(2) 0.663(2) 0.9043(7) 0.450 Uiso 1 1 d G . .
F3D F 1.0338(19) 0.811(2) 0.9216(8) 0.450 Uiso 1 1 d G . .
S1E S 0.3598(10) 0.6614(12) 0.5594(4) 0.357(10) Uiso 1 1 d G . .
O1E O 0.3056(14) 0.5794(16) 0.5750(5) 0.34(2) Uiso 1 1 d G . .
O2E O 0.3882(17) 0.6424(19) 0.5329(4) 0.36(2) Uiso 1 1 d G . .
O3E O 0.3252(16) 0.7298(17) 0.5589(6) 0.304(16) Uiso 1 1 d G . .
C1E C 0.4735(12) 0.7204(13) 0.5804(4) 0.35(3) Uiso 1 1 d G . .
F1E F 0.5142(16) 0.6644(18) 0.5830(6) 0.299(13) Uiso 1 1 d G . .
F2E F 0.5331(17) 0.7995(17) 0.5689(6) 0.450 Uiso 1 1 d G . .
F3E F 0.4596(19) 0.742(2) 0.6071(5) 0.450 Uiso 1 1 d G . .
S1F S 0.3304(8) 0.7638(8) 0.9603(3) 0.134(4) Uiso 0.60 1 d PG A 1
O1F O 0.3140(14) 0.6917(14) 0.9798(4) 0.119(8) Uiso 0.60 1 d PG A 1
O2F O 0.4187(14) 0.8467(15) 0.9656(5) 0.210(17) Uiso 0.60 1 d PG A 1
O3F O 0.3054(17) 0.7320(17) 0.9313(4) 0.196(14) Uiso 0.60 1 d PG A 1
C1F C 0.2455(17) 0.8048(17) 0.9686(5) 0.450 Uiso 0.60 1 d PG A 1
F1F F 0.259(3) 0.836(2) 0.9953(7) 0.450 Uiso 0.60 1 d PG A 1
F2F F 0.251(2) 0.872(2) 0.9521(8) 0.450 Uiso 0.60 1 d PG A 1
F3F F 0.156(2) 0.733(2) 0.9655(7) 0.244(16) Uiso 0.60 1 d PG A 1
S1F' S 0.3858(12) 0.7925(11) 0.9585(3) 0.113(5) Uiso 0.40 1 d PG B 2
O1F' O 0.398(2) 0.787(2) 0.9282(5) 0.174(18) Uiso 0.40 1 d PG B 2
O2F' O 0.3659(18) 0.7065(17) 0.9735(6) 0.104(10) Uiso 0.40 1 d PG B 2
O3F' O 0.4546(19) 0.8805(18) 0.9735(7) 0.450 Uiso 0.40 1 d PG B 2
C1F' C 0.2703(17) 0.7963(18) 0.9592(6) 0.26(5) Uiso 0.40 1 d PG B 2
F1F' F 0.199(2) 0.719(2) 0.9456(9) 0.26(3) Uiso 0.40 1 d PG B 2
F2F' F 0.248(3) 0.803(3) 0.9861(7) 0.31(4) Uiso 0.40 1 d PG B 2
F3F' F 0.275(2) 0.873(2) 0.9449(8) 0.172(14) Uiso 0.40 1 d PG B 2
S1G S 0.1366(9) 0.2895(10) 0.4359(3) 0.283(7) Uiso 1 1 d G . .
O1G O 0.2079(13) 0.3846(12) 0.4419(4) 0.219(10) Uiso 1 1 d G . .
O2G O 0.0998(15) 0.2366(14) 0.4603(4) 0.36(2) Uiso 1 1 d G . .
O3G O 0.0669(15) 0.2775(16) 0.4134(5) 0.450 Uiso 1 1 d G . .
C1G C 0.2023(11) 0.2328(11) 0.4216(3) 0.450 Uiso 1 1 d G . .
F1G F 0.2710(14) 0.2394(15) 0.4402(5) 0.308(14) Uiso 1 1 d G . .
F2G F 0.1456(15) 0.1429(15) 0.4146(5) 0.295(13) Uiso 1 1 d G . .
F3G F 0.2452(18) 0.2768(16) 0.3983(5) 0.382(19) Uiso 1 1 d G . .
S1H S 0.8097(9) 0.1755(8) 0.5814(3) 0.263(6) Uiso 1 1 d G . .
O1H O 0.8414(15) 0.1966(13) 0.6129(4) 0.34(2) Uiso 1 1 d G . .
O2H O 0.7285(13) 0.1968(13) 0.5718(5) 0.38(2) Uiso 1 1 d G . .
O3H O 0.8906(14) 0.2064(13) 0.5616(4) 0.274(14) Uiso 1 1 d G . .
C1H C 0.7485(12) 0.0389(10) 0.5778(4) 0.450 Uiso 1 1 d G . .
F1H F 0.6716(14) -0.0011(13) 0.5953(5) 0.255(10) Uiso 1 1 d G . .
F2H F 0.7148(19) 0.0061(15) 0.5494(4) 0.450 Uiso 1 1 d G . .
F3H F 0.8151(16) 0.0047(14) 0.5870(6) 0.40(2) Uiso 1 1 d G . .

loop_
_atom_site_aniso_label
_atom_site_aniso_U_11
_atom_site_aniso_U_22
_atom_site_aniso_U_33
_atom_site_aniso_U_23
_atom_site_aniso_U_13
_atom_site_aniso_U_12
Zn 0.0952(15) 0.1047(15) 0.0535(12) -0.0103(11) -0.0024(11) 0.0523(13)
Lu1 0.1031(7) 0.0871(6) 0.0554(6) -0.0217(4) -0.0146(4) 0.0488(5)
Lu2 0.1762(11) 0.0943(7) 0.0585(7) -0.0251(5) -0.0110(6) 0.0574(7)

loop_
_atom_type_symbol
_atom_type_description
_atom_type_scat_dispersion_real
_atom_type_scat_dispersion_imag
_atom_type_scat_source
Lu Lu -0.4720 5.8584 'International Tables Vol C Tables 4.2.6.8 and 6.1.1.4'
Zn Zn 0.2839 1.4301 'International Tables Vol C Tables 4.2.6.8 and 6.1.1.4'
O O 0.0106 0.0060 'International Tables Vol C Tables 4.2.6.8 and 6.1.1.4'
N N 0.0061 0.0033 'International Tables Vol C Tables 4.2.6.8 and 6.1.1.4'
C C 0.0033 0.0016 'International Tables Vol C Tables 4.2.6.8 and 6.1.1.4'
S S 0.1246 0.1234 'International Tables Vol C Tables 4.2.6.8 and 6.1.1.4'
F F 0.0171 0.0103 'International Tables Vol C Tables 4.2.6.8 and 6.1.1.4'
H H 0.0000 0.0000 'International Tables Vol C Tables 4.2.6.8 and 6.1.1.4'

loop_
_geom_angle_atom_site_label_1
_geom_angle_atom_site_label_2
_geom_angle_atom_site_label_3
_geom_angle
N2B Zn N2A 99.6(5)
N2B Zn N2C 100.6(5)
N2A Zn N2C 97.8(5)
N2B Zn N1B 75.4(5)
N2A Zn N1B 91.9(6)
N2C Zn N1B 170.0(5)
N2B Zn N1C 89.0(6)
N2A Zn N1C 170.8(6)
N2C Zn N1C 77.1(5)
N1B Zn N1C 93.5(5)
N2B Zn N1A 170.4(5)
N2A Zn N1A 75.2(5)
N2C Zn N1A 88.2(6)
N1B Zn N1A 96.6(6)
N1C Zn N1A 96.7(5)
N4C Lu1 N4A 83.8(5)
N4C Lu1 N7B 77.5(5)
N4A Lu1 N7B 140.3(5)
N4C Lu1 N6B 71.6(5)
N4A Lu1 N6B 139.0(5)
N7B Lu1 N6B 65.9(4)
N4C Lu1 N6C 63.9(4)
N4A Lu1 N6C 70.0(5)
N7B Lu1 N6C 70.3(5)
N6B Lu1 N6C 122.5(4)
N4C Lu1 N7A 141.8(5)
N4A Lu1 N7A 129.6(4)
N7B Lu1 N7A 83.1(5)
N6B Lu1 N7A 70.4(5)
N6C Lu1 N7A 137.8(5)
N4C Lu1 N7C 129.1(4)
N4A Lu1 N7C 80.2(5)
N7B Lu1 N7C 85.0(4)
N6B Lu1 N7C 140.7(5)
N6C Lu1 N7C 65.2(4)
N7A Lu1 N7C 80.8(5)
N4C Lu1 N6A 141.4(5)
N4A Lu1 N6A 65.9(4)
N7B Lu1 N6A 141.1(5)
N6B Lu1 N6A 116.3(4)
N6C Lu1 N6A 121.1(5)
N7A Lu1 N6A 63.9(5)
N7C Lu1 N6A 70.6(5)
N4C Lu1 N4B 84.0(5)
N4A Lu1 N4B 82.6(5)
N7B Lu1 N4B 128.9(4)
N6B Lu1 N4B 63.1(4)
N6C Lu1 N4B 139.2(5)
N7A Lu1 N4B 83.0(5)
N7C Lu1 N4B 140.0(5)
N6A Lu1 N4B 69.4(5)
O1C Lu2 O1A 78.6(5)
O1C Lu2 O1B 79.2(5)
O1A Lu2 O1B 77.6(5)
O1C Lu2 N9C 130.8(5)
O1A Lu2 N9C 140.2(5)
O1B Lu2 N9C 82.4(6)
O1C Lu2 N9B 137.9(5)
O1A Lu2 N9B 79.6(5)
O1B Lu2 N9B 129.8(4)
N9C Lu2 N9B 87.4(5)
O1C Lu2 N11B 134.7(6)
O1A Lu2 N11B 68.6(5)
O1B Lu2 N11B 64.1(5)
N9C Lu2 N11B 71.7(6)
N9B Lu2 N11B 66.0(4)
O1C Lu2 N9A 81.9(6)
O1A Lu2 N9A 130.1(4)
O1B Lu2 N9A 141.9(5)
N9C Lu2 N9A 85.4(5)
N9B Lu2 N9A 85.2(5)
N11B Lu2 N9A 143.4(6)
O1C Lu2 N11C 64.2(5)
O1A Lu2 N11C 133.1(5)
O1B Lu2 N11C 68.5(6)
N9C Lu2 N11C 66.6(5)
N9B Lu2 N11C 147.2(5)
N11B Lu2 N11C 119.5(5)
N9A Lu2 N11C 73.5(6)
O1C Lu2 N11A 66.4(5)
O1A Lu2 N11A 65.2(4)
O1B Lu2 N11A 133.0(5)
N9C Lu2 N11A 144.5(6)
N9B Lu2 N11A 71.8(5)
N11B Lu2 N11A 121.3(5)
N9A Lu2 N11A 64.9(4)
N11C Lu2 N11A 118.3(5)
C1A N1A C5A 122.0(10)
C1A N1A Zn 123.2(9)
C5A N1A Zn 113.1(9)
N1A C1A C2A 122.5(11)
C3A C2A C1A 114.9(11)
C3A C2A C51A 127.2(14)
C1A C2A C51A 117.9(13)
C2A C3A C4A 126.1(13)
C3A C4A C5A 115.8(12)
N1A C5A C4A 118.4(10)
N1A C5A C6A 114.2(13)
C4A C5A C6A 127.2(13)
C6A N2A C7A 105.7(11)
C6A N2A Zn 117.4(10)
C7A N2A Zn 136.9(10)
C12A N3A C6A 106.0(12)
C12A N3A C52A 123.0(14)
C6A N3A C52A 130.9(15)
N2A C6A N3A 112.4(13)
N2A C6A C5A 118.4(14)
N3A C6A C5A 128.4(14)
C12A C7A C8A 124.9(13)
C12A C7A N2A 106.6(12)
C8A C7A N2A 128.0(13)
C7A C8A C9A 116.3(13)
C10A C9A C8A 117.1(15)
C10A C9A C13A 127.0(16)
C8A C9A C13A 115.9(14)
C9A C10A C11A 127.3(17)
C10A C11A C12A 116.0(15)
C7A C12A N3A 108.7(13)
C7A C12A C11A 118.3(14)
N3A C12A C11A 133.1(14)
C14A C13A C9A 119(2)
C13A C14A C19A 121(2)
C13A C14A C15A 124(2)
C19A C14A C15A 114.5(15)
C16A C15A C14A 121.4(14)
C15A C16A N4A 132.2(13)
C15A C16A C17A 122.0(14)
N4A C16A C17A 105.7(12)
N5A C17A C16A 107.8(14)
N5A C17A C18A 134.7(16)
C16A C17A C18A 116.9(15)
C19A C18A C17A 118.0(17)
C18A C19A C14A 127.0(18)
C20A N4A C16A 108.9(11)
C20A N4A Lu1 113.5(11)
C16A N4A Lu1 133.3(10)
C17A N5A C20A 108.3(13)
C17A N5A C53A 120.9(15)
C20A N5A C53A 129.7(16)
N4A C20A N5A 109.0(13)
N4A C20A C21A 117.4(15)
N5A C20A C21A 131.7(16)
C21A N6A C25A 123.6(10)
C21A N6A Lu1 117.0(10)
C25A N6A Lu1 119.4(10)
N6A C21A C22A 121.6(11)
N6A C21A C20A 117.4(15)
C22A C21A C20A 121.0(15)
C23A C22A C21A 114.7(12)
C22A C23A C24A 126.8(14)
C23A C24A C25A 115.4(12)
N6A C25A C26A 112.8(14)
N6A C25A C24A 117.8(10)
C26A C25A C24A 128.7(15)
C26A N7A C27A 107.4(11)
C26A N7A Lu1 111.4(11)
C27A N7A Lu1 131.5(11)
C32A N8A C26A 111.0(12)
C32A N8A C54A 121.3(14)
C26A N8A C54A 127.7(14)
N8A C26A N7A 108.5(12)
N8A C26A C25A 129.5(14)
N7A C26A C25A 121.1(14)
C28A C27A N7A 130.2(13)
C28A C27A C32A 123.6(13)
N7A C27A C32A 106.2(11)
C27A C28A C29A 120.2(14)
C30A C29A C28A 114.0(15)
C30A C29A C33A 125.9(16)
C28A C29A C33A 120.0(15)
C31A C30A C29A 127.2(18)
C30A C31A C32A 118.4(17)
N8A C32A C27A 106.9(13)
N8A C32A C31A 136.5(15)
C27A C32A C31A 116.7(14)
C34A C33A C29A 118(2)
C33A C34A C39A 124.9(19)
C33A C34A C35A 122.8(19)
C39A C34A C35A 112.3(15)
C36A C35A C34A 119.9(14)
C35A C36A C37A 122.4(15)
C35A C36A N9A 130.0(14)
C37A C36A N9A 106.7(12)
C38A C37A N10A 133.6(16)
C38A C37A C36A 120.6(15)
N10A C37A C36A 105.7(13)
C39A C38A C37A 117.3(18)
C38A C39A C34A 126.5(18)
C40A N9A C36A 109.6(12)
C40A N9A Lu2 113.4(11)
C36A N9A Lu2 134.7(10)
C40A N10A C37A 110.5(14)
C40A N10A C55A 127.4(16)
C37A N10A C55A 122.1(15)
N9A C40A C41A 123.0(17)
N9A C40A N10A 107.0(14)
C41A C40A N10A 129.9(17)
C41A N11A C45A 120.5(10)
C41A N11A Lu2 116.1(13)
C45A N11A Lu2 115.7(9)
N11A C41A C40A 115.5(16)
N11A C41A C42A 122.8(12)
C40A C41A C42A 120.7(16)
C43A C42A C41A 115.5(12)
C42A C43A C44A 124.9(13)
C43A C44A C45A 115.7(12)
N11A C45A C44A 119.6(10)
N11A C45A C46A 109.1(10)
C44A C45A C46A 131.0(14)
O1A C46A N12A 123.4(11)
O1A C46A C45A 113.6(9)
N12A C46A C45A 122.1(10)
C46A O1A Lu2 123.4(11)
C46A N12A C47A 124.3(15)
C46A N12A C49A 120.8(11)
C47A N12A C49A 114.6(17)
N12A C47A C48A 110.9(16)
N12A C49A C50A 110.6(14)
C1B N1B C5B 121.5(10)
C1B N1B Zn 124.1(10)
C5B N1B Zn 113.3(9)
N1B C1B C2B 122.4(11)
C3B C2B C1B 115.3(11)
C3B C2B C51B 126.9(14)
C1B C2B C51B 117.7(13)
C2B C3B C4B 126.0(13)
C3B C4B C5B 115.2(12)
N1B C5B C6B 113.8(13)
N1B C5B C4B 119.2(10)
C6B C5B C4B 126.9(14)
C6B N2B C7B 105.7(11)
C6B N2B Zn 116.3(10)
C7B N2B Zn 137.4(9)
C6B N3B C12B 106.3(12)
C6B N3B C52B 130.6(15)
C12B N3B C52B 122.9(15)
N2B C6B N3B 112.6(12)
N2B C6B C5B 119.8(14)
N3B C6B C5B 127.6(14)
C12B C7B C8B 123.7(13)
C12B C7B N2B 106.8(11)
C8B C7B N2B 129.4(12)
C7B C8B C9B 117.7(13)
C10B C9B C8B 117.2(14)
C10B C9B C13B 126.5(16)
C8B C9B C13B 116.3(14)
C9B C10B C11B 125.5(17)
C10B C11B C12B 117.5(15)
C7B C12B N3B 108.3(13)
C7B C12B C11B 118.1(14)
N3B C12B C11B 133.5(14)
C14B C13B C9B 120.7(19)
C19B C14B C13B 125.9(17)
C19B C14B C15B 114.7(14)
C13B C14B C15B 119.4(16)
C16B C15B C14B 120.9(13)
C15B C16B N4B 131.6(12)
C15B C16B C17B 122.7(13)
N4B C16B C17B 105.6(11)
N5B C17B C16B 108.3(13)
N5B C17B C18B 135.0(15)
C16B C17B C18B 116.3(14)
C19B C18B C17B 118.4(15)
C18B C19B C14B 126.6(16)
C20B N4B C16B 108.5(10)
C20B N4B Lu1 109.9(10)
C16B N4B Lu1 131.6(10)
C17B N5B C20B 107.9(12)
C17B N5B C53B 121.7(14)
C20B N5B C53B 129.9(14)
N4B C20B N5B 109.6(12)
N4B C20B C21B 124.3(13)
N5B C20B C21B 125.8(14)
C21B N6B C25B 121.5(10)
C21B N6B Lu1 123.6(9)
C25B N6B Lu1 114.9(8)
N6B C21B C20B 108.8(13)
N6B C21B C22B 122.8(11)
C20B C21B C22B 128.2(13)
C23B C22B C21B 115.0(11)
C22B C23B C24B 125.9(13)
C23B C24B C25B 115.5(12)
N6B C25B C26B 119.9(13)
N6B C25B C24B 119.2(10)
C26B C25B C24B 120.9(13)
C26B N7B C27B 107.8(11)
C26B N7B Lu1 113.6(9)
C27B N7B Lu1 130.9(10)
C32B N8B C26B 110.7(12)
C32B N8B C54B 122.1(14)
C26B N8B C54B 127.1(14)
N8B C26B N7B 108.5(11)
N8B C26B C25B 133.6(14)
N7B C26B C25B 118.0(13)
C28B C27B N7B 130.3(13)
C28B C27B C32B 123.4(13)
N7B C27B C32B 105.8(12)
C27B C28B C29B 120.0(14)
C30B C29B C28B 113.7(15)
C30B C29B C33B 126.1(16)
C28B C29B C33B 120.0(15)
C31B C30B C29B 126.9(18)
C30B C31B C32B 118.3(17)
N8B C32B C27B 106.8(13)
N8B C32B C31B 136.6(15)
C27B C32B C31B 116.3(14)
C34B C33B C29B 122(2)
C33B C34B C39B 123(2)
C33B C34B C35B 122.0(19)
C39B C34B C35B 112.2(15)
C36B C35B C34B 119.6(15)
C35B C36B C37B 122.5(14)
C35B C36B N9B 130.0(14)
C37B C36B N9B 107.4(12)
C38B C37B C36B 121.1(16)
C38B C37B N10B 133.2(16)
C36B C37B N10B 105.5(13)
C39B C38B C37B 116.8(19)
C38B C39B C34B 126.4(19)
C40B N9B C36B 109.4(12)
C40B N9B Lu2 113.0(11)
C36B N9B Lu2 135.2(10)
C40B N10B C37B 110.4(14)
C40B N10B C55B 130.1(16)
C37B N10B C55B 119.4(15)
N9B C40B N10B 107.1(14)
N9B C40B C41B 120.8(16)
N10B C40B C41B 130.6(16)
C41B N11B C45B 121.5(10)
C41B N11B Lu2 119.7(10)
C45B N11B Lu2 118.2(9)
N11B C41B C42B 122.4(12)
N11B C41B C40B 115.0(15)
C42B C41B C40B 121.0(16)
C43B C42B C41B 114.9(12)
C42B C43B C44B 125.8(14)
C43B C44B C45B 115.6(12)
N11B C45B C44B 119.1(10)
N11B C45B C46B 110.6(10)
C44B C45B C46B 129.7(14)
O1B C46B N12B 120.5(11)
O1B C46B C45B 114.8(8)
N12B C46B C45B 124.6(10)
C46B O1B Lu2 121.6(13)
C46B N12B C49B 122.3(17)
C46B N12B C47B 118.7(14)
C49B N12B C47B 119(2)
N12B C47B C48B 108.9(17)
N12B C49B C50B 111.2(18)
C1C N1C C5C 121.3(10)
C1C N1C Zn 126.7(9)
C5C N1C Zn 110.9(9)
N1C C1C C2C 122.8(11)
C3C C2C C1C 115.2(11)
C3C C2C C51C 125.7(13)
C1C C2C C51C 118.7(12)
C2C C3C C4C 125.6(13)
C3C C4C C5C 115.9(12)
N1C C5C C4C 118.9(10)
N1C C5C C6C 116.5(11)
C4C C5C C6C 124.6(12)
C6C N2C C7C 105.9(10)
C6C N2C Zn 116.2(9)
C7C N2C Zn 137.9(8)
C12C N3C C6C 106.7(11)
C12C N3C C52C 123.5(13)
C6C N3C C52C 129.5(13)
N2C C6C N3C 112.2(12)
N2C C6C C5C 117.6(12)
N3C C6C C5C 129.8(12)
C12C C7C C8C 124.5(13)
C12C C7C N2C 106.9(11)
C8C C7C N2C 128.4(12)
C7C C8C C9C 117.4(12)
C10C C9C C8C 116.3(14)
C10C C9C C13C 126.7(15)
C8C C9C C13C 117.0(13)
C9C C10C C11C 126.6(17)
C10C C11C C12C 117.2(15)
C7C C12C N3C 108.1(12)
C7C C12C C11C 117.5(13)
N3C C12C C11C 134.2(13)
C14C C13C C9C 117.4(17)
C19C C14C C15C 115.4(14)
C19C C14C C13C 123.8(16)
C15C C14C C13C 120.8(15)
C16C C15C C14C 120.2(13)
C15C C16C N4C 131.5(13)
C15C C16C C17C 122.6(13)
N4C C16C C17C 105.7(11)
N5C C17C C16C 108.2(13)
N5C C17C C18C 134.5(15)
C16C C17C C18C 117.0(14)
C19C C18C C17C 117.7(16)
C18C C19C C14C 126.9(16)
C20C N4C C16C 108.7(11)
C20C N4C Lu1 112.6(10)
C16C N4C Lu1 132.1(10)
C17C N5C C20C 107.8(13)
C17C N5C C53C 122.2(14)
C20C N5C C53C 129.9(14)
N4C C20C N5C 109.3(12)
N4C C20C C21C 122.3(14)
N5C C20C C21C 128.1(14)
C21C N6C C25C 121.7(10)
C21C N6C Lu1 121.4(10)
C25C N6C Lu1 116.8(9)
N6C C21C C20C 111.7(14)
N6C C21C C22C 122.7(11)
C20C C21C C22C 125.3(15)
C23C C22C C21C 114.9(12)
C22C C23C C24C 125.9(13)
C23C C24C C25C 115.7(12)
N6C C25C C26C 116.1(14)
N6C C25C C24C 119.0(10)
C26C C25C C24C 124.4(15)
C26C N7C C27C 106.6(11)
C26C N7C Lu1 111.5(10)
C27C N7C Lu1 132.9(10)
C32C N8C C26C 110.3(13)
C32C N8C C54C 122.9(15)
C26C N8C C54C 126.8(14)
N8C C26C N7C 109.4(12)
N8C C26C C25C 130.2(14)
N7C C26C C25C 120.4(14)
C28C C27C N7C 129.3(13)
C28C C27C C32C 124.1(13)
N7C C27C C32C 106.6(11)
C27C C28C C29C 120.3(14)
C30C C29C C28C 113.5(15)
C30C C29C C33C 127.0(16)
C28C C29C C33C 119.5(15)
C31C C30C C29C 127.4(18)
C30C C31C C32C 118.6(17)
N8C C32C C27C 106.7(13)
N8C C32C C31C 137.2(15)
C27C C32C C31C 116.1(14)
C34C C33C C29C 117.6(18)
C33C C34C C39C 124.5(18)
C33C C34C C35C 122.5(17)
C39C C34C C35C 113.0(15)
C36C C35C C34C 120.5(14)
C35C C36C C37C 121.4(15)
C35C C36C N9C 131.2(14)
C37C C36C N9C 107.3(12)
C38C C37C C36C 122.1(16)
C38C C37C N10C 132.2(16)
C36C C37C N10C 105.7(13)
C39C C38C C37C 116.8(18)
C38C C39C C34C 126.1(18)
C40C N9C C36C 109.0(12)
C40C N9C Lu2 115.0(12)
C36C N9C Lu2 134.0(10)
C40C N10C C37C 110.1(14)
C40C N10C C55C 130.6(17)
C37C N10C C55C 119.1(15)
N9C C40C N10C 107.8(15)
N9C C40C C41C 122.0(17)
N10C C40C C41C 130.1(18)
C41C N11C C45C 121.1(11)
C41C N11C Lu2 120.2(10)
C45C N11C Lu2 118.2(8)
N11C C41C C42C 121.6(12)
N11C C41C C40C 114.0(16)
C42C C41C C40C 124.1(16)
C43C C42C C41C 114.9(12)
C42C C43C C44C 126.2(14)
C43C C44C C45C 115.0(12)
N11C C45C C44C 118.8(10)
N11C C45C C46C 111.1(10)
C44C C45C C46C 130.1(12)
O1C C46C N12C 119.4(10)
O1C C46C C45C 116.1(8)
N12C C46C C45C 124.3(9)
C46C O1C Lu2 126.3(10)
C46C N12C C47C 120.6(14)
C46C N12C C49C 116.1(12)
C47C N12C C49C 122.1(19)
N12C C47C C48C 109.3(16)
N12C C49C C50C 109.9(14)
O2D S1D O1D 114.6
O2D S1D O3D 115.26(7)
O1D S1D O3D 115.0
O2D S1D C1D 102.0
O1D S1D C1D 103.6
O3D S1D C1D 103.9
F2D C1D F1D 109.1
F2D C1D F3D 108.6
F1D C1D F3D 106.5
F2D C1D S1D 111.5
F1D C1D S1D 110.9
F3D C1D S1D 110.1
O2E S1E O1E 114.6
O2E S1E O3E 115.3
O1E S1E O3E 115.0
O2E S1E C1E 102.0
O1E S1E C1E 103.6
O3E S1E C1E 103.9
F2E C1E F1E 109.1
F2E C1E F3E 108.6
F1E C1E F3E 106.5
F2E C1E S1E 111.5
F1E C1E S1E 110.9
F3E C1E S1E 110.1
O2F S1F O1F 114.6
O2F S1F O3F 115.3
O1F S1F O3F 115.0
O2F S1F C1F 102.0
O1F S1F C1F 103.6
O3F S1F C1F 103.9
F2F C1F F1F 109.1
F2F C1F F3F 108.61(5)
F1F C1F F3F 106.54(5)
F2F C1F S1F 111.5
F1F C1F S1F 110.9
F3F C1F S1F 110.1
O2F' S1F' O1F' 114.6
O2F' S1F' O3F' 115.3
O1F' S1F' O3F' 115.04(8)
O2F' S1F' C1F' 102.0
O1F' S1F' C1F' 103.6
O3F' S1F' C1F' 103.9
F2F' C1F' F1F' 109.07(6)
F2F' C1F' F3F' 108.6
F1F' C1F' F3F' 106.5
F2F' C1F' S1F' 111.5
F1F' C1F' S1F' 110.9
F3F' C1F' S1F' 110.1
O2G S1G O1G 114.6
O2G S1G O3G 115.3
O1G S1G O3G 115.0
O2G S1G C1G 102.0
O1G S1G C1G 103.6
O3G S1G C1G 103.9
F2G C1G F1G 109.1
F2G C1G F3G 108.6
F1G C1G F3G 106.5
F2G C1G S1G 111.5
F1G C1G S1G 110.9
F3G C1G S1G 110.1
O2H S1H O1H 114.6
O2H S1H O3H 115.3
O1H S1H O3H 115.0
O2H S1H C1H 102.0
O1H S1H C1H 103.6
O3H S1H C1H 103.9
F2H C1H F1H 109.1
F2H C1H F3H 108.6
F1H C1H F3H 106.5
F2H C1H S1H 111.5
F1H C1H S1H 110.9
F3H C1H S1H 110.1

loop_
_geom_bond_atom_site_label_1
_geom_bond_atom_site_label_2
_geom_bond_distance
Zn N2B 2.084(12)
Zn N2A 2.114(12)
Zn N2C 2.116(11)
Zn N1B 2.180(12)
Zn N1C 2.212(12)
Zn N1A 2.220(12)
Lu1 N4C 2.480(13)
Lu1 N4A 2.495(13)
Lu1 N7B 2.498(13)
Lu1 N6B 2.501(11)
Lu1 N6C 2.512(12)
Lu1 N7A 2.515(14)
Lu1 N7C 2.516(13)
Lu1 N6A 2.527(12)
Lu1 N4B 2.527(13)
Lu2 O1C 2.277(13)
Lu2 O1A 2.290(14)
Lu2 O1B 2.316(15)
Lu2 N9C 2.456(14)
Lu2 N9B 2.493(13)
Lu2 N11B 2.502(14)
Lu2 N9A 2.507(14)
Lu2 N11C 2.508(14)
Lu2 N11A 2.527(14)
N1A C1A 1.308(10)
N1A C5A 1.346(10)
C1A C2A 1.414(12)
C2A C3A 1.328(13)
C2A C51A 1.512(19)
C3A C4A 1.362(13)
C4A C5A 1.444(13)
C5A C6A 1.47(2)
N2A C6A 1.285(14)
N2A C7A 1.437(15)
N3A C12A 1.359(16)
N3A C6A 1.360(16)
N3A C52A 1.435(18)
C7A C12A 1.349(16)
C7A C8A 1.359(16)
C8A C9A 1.454(17)
C9A C10A 1.321(18)
C9A C13A 1.499(19)
C10A C11A 1.344(19)
C11A C12A 1.429(18)
C13A C14A 1.34(3)
C14A C19A 1.389(19)
C14A C15A 1.442(18)
C15A C16A 1.309(16)
C16A N4A 1.391(15)
C16A C17A 1.415(18)
C17A N5A 1.357(17)
C17A C18A 1.46(2)
C18A C19A 1.283(19)
N4A C20A 1.342(15)
N5A C20A 1.372(16)
N5A C53A 1.505(19)
C20A C21A 1.48(2)
N6A C21A 1.304(11)
N6A C25A 1.336(10)
C21A C22A 1.418(12)
C22A C23A 1.328(13)
C23A C24A 1.358(14)
C24A C25A 1.450(13)
C25A C26A 1.40(2)
N7A C26A 1.342(14)
N7A C27A 1.381(15)
N8A C32A 1.312(16)
N8A C26A 1.324(15)
N8A C54A 1.524(19)
C27A C28A 1.345(16)
C27A C32A 1.397(17)
C28A C29A 1.446(18)
C29A C30A 1.403(19)
C29A C33A 1.48(2)
C30A C31A 1.31(2)
C31A C32A 1.444(19)
C33A C34A 1.42(3)
C34A C39A 1.47(2)
C34A C35A 1.49(2)
C35A C36A 1.269(16)
C36A C37A 1.411(18)
C36A N9A 1.441(16)
C37A C38A 1.40(2)
C37A N10A 1.411(18)
C38A C39A 1.26(2)
N9A C40A 1.350(17)
N10A C40A 1.396(19)
N10A C55A 1.53(2)
C40A C41A 1.39(2)
N11A C41A 1.311(11)
N11A C45A 1.343(10)
C41A C42A 1.413(12)
C42A C43A 1.331(13)
C43A C44A 1.364(14)
C44A C45A 1.444(13)
C45A C46A 1.530(14)
C46A O1A 1.244(9)
C46A N12A 1.310(8)
N12A C47A 1.475(10)
N12A C49A 1.479(9)
C47A C48A 1.503(18)
C49A C50A 1.507(17)
N1B C1B 1.309(10)
N1B C5B 1.345(10)
C1B C2B 1.415(12)
C2B C3B 1.328(13)
C2B C51B 1.513(19)
C3B C4B 1.364(14)
C4B C5B 1.446(13)
C5B C6B 1.42(2)
N2B C6B 1.283(14)
N2B C7B 1.433(15)
N3B C6B 1.355(16)
N3B C12B 1.362(16)
N3B C52B 1.437(18)
C7B C12B 1.354(16)
C7B C8B 1.353(16)
C8B C9B 1.449(17)
C9B C10B 1.326(18)
C9B C13B 1.502(19)
C10B C11B 1.346(19)
C11B C12B 1.428(18)
C13B C14B 1.44(3)
C14B C19B 1.393(18)
C14B C15B 1.444(18)
C15B C16B 1.308(16)
C16B N4B 1.391(14)
C16B C17B 1.414(18)
C17B N5B 1.355(17)
C17B C18B 1.46(2)
C18B C19B 1.280(18)
N4B C20B 1.345(15)
N5B C20B 1.367(16)
N5B C53B 1.505(18)
C20B C21B 1.41(2)
N6B C21B 1.305(10)
N6B C25B 1.344(10)
C21B C22B 1.418(12)
C22B C23B 1.329(13)
C23B C24B 1.364(13)
C24B C25B 1.444(13)
C25B C26B 1.396(18)
N7B C26B 1.333(14)
N7B C27B 1.386(15)
N8B C32B 1.319(16)
N8B C26B 1.326(15)
N8B C54B 1.523(19)
C27B C28B 1.352(17)
C27B C32B 1.397(17)
C28B C29B 1.446(18)
C29B C30B 1.401(19)
C29B C33B 1.48(2)
C30B C31B 1.32(2)
C31B C32B 1.442(19)
C33B C34B 1.43(3)
C34B C39B 1.47(2)
C34B C35B 1.49(2)
C35B C36B 1.269(17)
C36B C37B 1.405(18)
C36B N9B 1.434(16)
C37B C38B 1.39(2)
C37B N10B 1.416(18)
C38B C39B 1.26(2)
N9B C40B 1.359(18)
N10B C40B 1.393(18)
N10B C55B 1.53(2)
C40B C41B 1.46(2)
N11B C41B 1.301(11)
N11B C45B 1.348(10)
C41B C42B 1.422(13)
C42B C43B 1.331(13)
C43B C44B 1.364(14)
C44B C45B 1.444(13)
C45B C46B 1.498(13)
C46B O1B 1.257(9)
C46B N12B 1.313(8)
N12B C49B 1.477(10)
N12B C47B 1.487(10)
C47B C48B 1.522(19)
C49B C50B 1.501(19)
N1C C1C 1.309(10)
N1C C5C 1.350(10)
C1C C2C 1.411(12)
C2C C3C 1.330(13)
C2C C51C 1.510(19)
C3C C4C 1.364(13)
C4C C5C 1.443(12)
C5C C6C 1.499(19)
N2C C6C 1.286(14)
N2C C7C 1.433(15)
N3C C12C 1.358(16)
N3C C6C 1.360(15)
N3C C52C 1.436(17)
C7C C12C 1.354(16)
C7C C8C 1.360(16)
C8C C9C 1.450(17)
C9C C10C 1.326(18)
C9C C13C 1.497(19)
C10C C11C 1.348(19)
C11C C12C 1.425(18)
C13C C14C 1.45(2)
C14C C19C 1.390(18)
C14C C15C 1.440(18)
C15C C16C 1.310(16)
C16C N4C 1.386(15)
C16C C17C 1.415(17)
C17C N5C 1.360(17)
C17C C18C 1.46(2)
C18C C19C 1.285(18)
N4C C20C 1.350(15)
N5C C20C 1.371(16)
N5C C53C 1.507(19)
C20C C21C 1.40(2)
N6C C21C 1.306(10)
N6C C25C 1.343(10)
C21C C22C 1.420(12)
C22C C23C 1.331(13)
C23C C24C 1.363(14)
C24C C25C 1.446(13)
C25C C26C 1.41(2)
N7C C26C 1.336(14)
N7C C27C 1.384(15)
N8C C32C 1.316(16)
N8C C26C 1.328(15)
N8C C54C 1.523(19)
C27C C28C 1.350(16)
C27C C32C 1.397(17)
C28C C29C 1.443(18)
C29C C30C 1.41(2)
C29C C33C 1.49(2)
C30C C31C 1.31(2)
C31C C32C 1.44(2)
C33C C34C 1.44(3)
C34C C39C 1.47(2)
C34C C35C 1.49(2)
C35C C36C 1.271(17)
C36C C37C 1.410(18)
C36C N9C 1.438(16)
C37C C38C 1.40(2)
C37C N10C 1.416(18)
C38C C39C 1.27(2)
N9C C40C 1.359(18)
N10C C40C 1.391(19)
N10C C55C 1.53(2)
C40C C41C 1.46(2)
N11C C41C 1.307(11)
N11C C45C 1.347(10)
C41C C42C 1.419(13)
C42C C43C 1.331(13)
C43C C44C 1.361(14)
C44C C45C 1.446(13)
C45C C46C 1.484(13)
C46C O1C 1.250(9)
C46C N12C 1.329(8)
N12C C47C 1.480(10)
N12C C49C 1.494(9)
C47C C48C 1.540(18)
C49C C50C 1.508(17)
S1D O2D 1.518(15)
S1D O1D 1.519(14)
S1D O3D 1.520(14)
S1D C1D 1.932(18)
C1D F2D 1.407(13)
C1D F1D 1.407(13)
C1D F3D 1.441(14)
S1E O2E 1.434(12)
S1E O1E 1.434(12)
S1E O3E 1.436(12)
S1E C1E 1.825(15)
C1E F2E 1.328(11)
C1E F1E 1.329(11)
C1E F3E 1.361(11)
S1F O2F 1.423(15)
S1F O1F 1.423(14)
S1F O3F 1.425(14)
S1F C1F 1.811(18)
C1F F2F 1.318(14)
C1F F1F 1.318(13)
C1F F3F 1.350(14)
S1F' O2F' 1.465(17)
S1F' O1F' 1.465(16)
S1F' O3F' 1.466(17)
S1F' C1F' 1.86(2)
C1F' F2F' 1.357(15)
C1F' F1F' 1.357(16)
C1F' F3F' 1.390(16)
S1G O2G 1.429(10)
S1G O1G 1.430(10)
S1G O3G 1.431(10)
S1G C1G 1.819(13)
C1G F2G 1.324(10)
C1G F1G 1.324(10)
C1G F3G 1.356(10)
S1H O2H 1.526(11)
S1H O1H 1.527(11)
S1H O3H 1.528(11)
S1H C1H 1.942(14)
C1H F2H 1.414(10)
C1H F1H 1.414(10)
C1H F3H 1.448(10)
